data_2230131
loop_
_publ_author_name
'Meng, Kang'
'Wu, Cheng'
'Cao, Jing'
'Ma, Ping'
'Liu, Lihong'

_publ_section_title
;
 Bis(4-ethoxyphenyl) sulfoxide
;
_journal_coeditor_code RZ2577
_journal_issue 5
_journal_name_full 'Acta Crystallographica Section E'
_journal_page_first o1136
_journal_paper_doi 10.1107/S1600536811013213
_journal_volume 67
_journal_year 2011
_chemical_formula_iupac 'C16 H18 O3 S'
_chemical_formula_moiety 'C16 H18 O3 S'
_chemical_formula_sum 'C16 H18 O3 S'
_chemical_formula_weight 290.36
_chemical_name_systematic
;
Bis(4-ethoxyphenyl) sulfoxide
;
_space_group_IT_number 2
_symmetry_cell_setting triclinic
_symmetry_space_group_name_Hall '-P 1'
_symmetry_space_group_name_H-M 'P -1'
_atom_sites_solution_hydrogens geom
_atom_sites_solution_primary direct
_atom_sites_solution_secondary difmap
_audit_creation_method SHELXL-97
_cell_angle_alpha 64.71(3)
_cell_angle_beta 83.78(3)
_cell_angle_gamma 82.88(3)
_cell_formula_units_Z 2
_cell_length_a 8.2052(16)
_cell_length_b 9.856(2)
_cell_length_c 10.196(2)
_cell_measurement_reflns_used 2289
_cell_measurement_temperature 113(2)
_cell_measurement_theta_max 27.876
_cell_measurement_theta_min 2.213
_cell_volume 738.4(3)
_computing_cell_refinement 'CrystalClear (Rigaku, 2007)'
_computing_data_collection 'CrystalClear (Rigaku, 2007)'
_computing_data_reduction 'CrystalClear (Rigaku, 2007)'
_computing_molecular_graphics 'SHELXTL (Sheldrick, 2008)'
_computing_publication_material 'SHELXTL (Sheldrick, 2008)'
_computing_structure_refinement 'SHELXL97 (Sheldrick, 2008)'
_computing_structure_solution 'SHELXS97 (Sheldrick, 2008)'
_diffrn_ambient_temperature 113(2)
_diffrn_detector_area_resol_mean 7.31
_diffrn_measured_fraction_theta_full 0.981
_diffrn_measured_fraction_theta_max 0.981
_diffrn_measurement_device_type 'Rigaku Saturn CCD area-detector'
_diffrn_measurement_method '\w and \f scans'
_diffrn_radiation_monochromator confocal
_diffrn_radiation_source 'rotating anode'
_diffrn_radiation_type MoK\a
_diffrn_radiation_wavelength 0.71073
_diffrn_reflns_av_R_equivalents 0.0219
_diffrn_reflns_av_sigmaI/netI 0.0392
_diffrn_reflns_limit_h_max 10
_diffrn_reflns_limit_h_min -10
_diffrn_reflns_limit_k_max 9
_diffrn_reflns_limit_k_min -12
_diffrn_reflns_limit_l_max 12
_diffrn_reflns_limit_l_min -13
_diffrn_reflns_number 6624
_diffrn_reflns_theta_full 27.87
_diffrn_reflns_theta_max 27.87
_diffrn_reflns_theta_min 2.21
_diffrn_standards_decay_% 0
_diffrn_standards_interval_count 0
_diffrn_standards_interval_time 0
_diffrn_standards_number 0
_exptl_absorpt_coefficient_mu 0.223
_exptl_absorpt_correction_T_max 0.9737
_exptl_absorpt_correction_T_min 0.9567
_exptl_absorpt_correction_type multi-scan
_exptl_absorpt_process_details '(CrystalClear; Rigaku, 2007)'
_exptl_crystal_colour colourless
_exptl_crystal_density_diffrn 1.306
_exptl_crystal_density_method 'not measured'
_exptl_crystal_description block
_exptl_crystal_F_000 308
_exptl_crystal_size_max 0.20
_exptl_crystal_size_mid 0.16
_exptl_crystal_size_min 0.12
_refine_diff_density_max 0.255
_refine_diff_density_min -0.399
_refine_ls_extinction_method none
_refine_ls_goodness_of_fit_ref 1.062
_refine_ls_hydrogen_treatment constr
_refine_ls_matrix_type full
_refine_ls_number_parameters 191
_refine_ls_number_reflns 3450
_refine_ls_number_restraints 0
_refine_ls_restrained_S_all 1.062
_refine_ls_R_factor_all 0.0458
_refine_ls_R_factor_gt 0.0340
_refine_ls_shift/su_max 0.001
_refine_ls_shift/su_mean 0.000
_refine_ls_structure_factor_coef Fsqd
_refine_ls_weighting_details 'calc w=1/[\s^2^(Fo^2^)+(0.0422P)^2^+0.2002P] where P=(Fo^2^+2Fc^2^)/3'
_refine_ls_weighting_scheme calc
_refine_ls_wR_factor_gt 0.0908
_refine_ls_wR_factor_ref 0.0950
_reflns_number_gt 2590
_reflns_number_total 3450
_reflns_threshold_expression >2sigma(I)
_cod_data_source_file rz2577.cif
_cod_data_source_block I
_cod_database_code 2230131
_cod_database_fobs_code 2230131

loop_
_symmetry_equiv_pos_as_xyz
'x, y, z'
'-x, -y, -z'

loop_
_atom_site_type_symbol
_atom_site_label
_atom_site_fract_x
_atom_site_fract_y
_atom_site_fract_z
_atom_site_U_iso_or_equiv
_atom_site_adp_type
_atom_site_calc_flag
_atom_site_refinement_flags
_atom_site_occupancy
_atom_site_disorder_assembly
_atom_site_disorder_group
S S1 -0.00304(4) 0.50094(4) 0.73977(4) 0.02589(12) Uani d . 1 . .
O O1 0.32089(14) -0.11895(11) 0.97342(11) 0.0264(2) Uani d . 1 . .
O O2A -0.0884(2) 0.5328(2) 0.8531(2) 0.0284(5) Uani d P 0.563(3) A 1
O O2B -0.0815(3) 0.5217(3) 0.6188(3) 0.0274(7) Uani d P 0.437(3) A 2
O O3 0.60436(12) 0.81887(11) 0.56357(10) 0.0237(2) Uani d . 1 A .
C C1 0.4363(2) -0.35101(18) 1.14478(18) 0.0316(4) Uani d . 1 . .
H H1A 0.4553 -0.4098 1.2457 0.047 Uiso calc R 1 . .
H H1B 0.5396 -0.3364 1.0887 0.047 Uiso calc R 1 . .
H H1C 0.3694 -0.4028 1.1126 0.047 Uiso calc R 1 . .
C C2 0.34927(19) -0.20046(16) 1.12487(15) 0.0248(3) Uani d . 1 . .
H H2A 0.2456 -0.2138 1.1827 0.030 Uiso calc R 1 . .
H H2B 0.4167 -0.1460 1.1551 0.030 Uiso calc R 1 . .
C C3 0.24360(17) 0.02257(15) 0.92796(15) 0.0205(3) Uani d . 1 . .
C C4 0.18830(19) 0.09277(17) 1.01871(16) 0.0247(3) Uani d . 1 A .
H H4 0.2018 0.0426 1.1180 0.030 Uiso calc R 1 . .
C C5 0.11249(18) 0.23851(17) 0.96065(16) 0.0252(3) Uani d . 1 . .
H H5 0.0752 0.2862 1.0211 0.030 Uiso calc R 1 A .
C C6 0.09267(17) 0.31234(15) 0.81312(16) 0.0211(3) Uani d . 1 A .
C C7 0.14640(19) 0.24226(17) 0.72137(16) 0.0261(3) Uani d . 1 . .
H H7 0.1315 0.2921 0.6223 0.031 Uiso calc R 1 A .
C C8 0.2223(2) 0.09749(17) 0.77930(16) 0.0259(3) Uani d . 1 A .
H H8 0.2592 0.0499 0.7188 0.031 Uiso calc R 1 . .
C C9 0.17993(17) 0.59829(15) 0.68666(16) 0.0217(3) Uani d . 1 A .
C C10 0.23615(18) 0.64787(16) 0.78032(16) 0.0223(3) Uani d . 1 . .
H H10 0.1784 0.6310 0.8688 0.027 Uiso calc R 1 A .
C C11 0.37828(17) 0.72262(15) 0.74289(15) 0.0211(3) Uani d . 1 A .
H H11 0.4161 0.7561 0.8057 0.025 Uiso calc R 1 . .
C C12 0.46333(17) 0.74683(15) 0.61065(15) 0.0191(3) Uani d . 1 . .
C C13 0.40644(19) 0.69756(16) 0.51575(15) 0.0240(3) Uani d . 1 A .
H H13 0.4643 0.7141 0.4274 0.029 Uiso calc R 1 . .
C C14 0.26404(18) 0.62420(16) 0.55302(16) 0.0240(3) Uani d . 1 . .
H H14 0.2248 0.5924 0.4895 0.029 Uiso calc R 1 A .
C C15 0.67526(18) 0.85931(17) 0.66294(16) 0.0235(3) Uani d . 1 . .
H H15A 0.6960 0.7712 0.7529 0.028 Uiso calc R 1 A .
H H15B 0.6014 0.9326 0.6850 0.028 Uiso calc R 1 . .
C C16 0.83409(18) 0.92527(18) 0.58926(17) 0.0278(3) Uani d . 1 A .
H H16A 0.8900 0.9472 0.6550 0.042 Uiso calc R 1 . .
H H16B 0.8110 1.0164 0.5043 0.042 Uiso calc R 1 . .
H H16C 0.9025 0.8543 0.5616 0.042 Uiso calc R 1 . .

loop_
_atom_site_aniso_label
_atom_site_aniso_U_11
_atom_site_aniso_U_22
_atom_site_aniso_U_33
_atom_site_aniso_U_12
_atom_site_aniso_U_13
_atom_site_aniso_U_23
S1 0.01736(17) 0.02001(18) 0.0400(2) 0.00022(12) -0.00217(15) -0.01266(16)
O1 0.0373(6) 0.0221(5) 0.0180(5) 0.0067(4) -0.0050(4) -0.0082(4)
O2A 0.0233(10) 0.0257(10) 0.0363(12) -0.0013(7) 0.0091(8) -0.0159(9)
O2B 0.0276(13) 0.0241(13) 0.0301(14) -0.0007(10) -0.0155(10) -0.0081(11)
O3 0.0258(5) 0.0279(6) 0.0200(5) -0.0089(4) 0.0021(4) -0.0116(4)
C1 0.0339(9) 0.0257(8) 0.0287(9) 0.0021(6) -0.0069(7) -0.0054(7)
C2 0.0304(8) 0.0239(7) 0.0173(7) -0.0016(6) -0.0049(6) -0.0054(6)
C3 0.0223(7) 0.0193(7) 0.0199(7) -0.0006(5) -0.0017(5) -0.0082(6)
C4 0.0310(8) 0.0258(8) 0.0171(7) -0.0021(6) 0.0006(6) -0.0093(6)
C5 0.0278(8) 0.0259(8) 0.0245(8) -0.0015(6) 0.0049(6) -0.0150(6)
C6 0.0161(6) 0.0194(7) 0.0279(8) -0.0025(5) -0.0005(5) -0.0101(6)
C7 0.0338(8) 0.0233(7) 0.0210(7) 0.0008(6) -0.0064(6) -0.0089(6)
C8 0.0360(8) 0.0239(7) 0.0201(7) 0.0036(6) -0.0034(6) -0.0127(6)
C9 0.0189(7) 0.0163(6) 0.0284(8) 0.0012(5) -0.0031(6) -0.0081(6)
C10 0.0217(7) 0.0224(7) 0.0240(7) 0.0001(5) 0.0027(6) -0.0124(6)
C11 0.0229(7) 0.0216(7) 0.0218(7) -0.0009(5) -0.0012(6) -0.0124(6)
C12 0.0212(7) 0.0154(6) 0.0195(7) -0.0012(5) -0.0017(5) -0.0061(5)
C13 0.0302(8) 0.0241(7) 0.0171(7) -0.0043(6) -0.0010(6) -0.0076(6)
C14 0.0301(8) 0.0219(7) 0.0213(7) -0.0029(6) -0.0066(6) -0.0090(6)
C15 0.0221(7) 0.0291(8) 0.0225(7) -0.0045(6) -0.0014(6) -0.0134(6)
C16 0.0231(7) 0.0342(8) 0.0285(8) -0.0065(6) -0.0001(6) -0.0149(7)

loop_
_atom_type_symbol
_atom_type_description
_atom_type_scat_dispersion_real
_atom_type_scat_dispersion_imag
_atom_type_scat_source
C C 0.0033 0.0016 'International Tables Vol C Tables 4.2.6.8 and 6.1.1.4'
H H 0.0000 0.0000 'International Tables Vol C Tables 4.2.6.8 and 6.1.1.4'
O O 0.0106 0.0060 'International Tables Vol C Tables 4.2.6.8 and 6.1.1.4'
S S 0.1246 0.1234 'International Tables Vol C Tables 4.2.6.8 and 6.1.1.4'

loop_
_geom_angle_atom_site_label_1
_geom_angle_atom_site_label_2
_geom_angle_atom_site_label_3
_geom_angle_site_symmetry_1
_geom_angle_site_symmetry_3
_geom_angle
_geom_angle_publ_flag
O2B S1 O2A . . 120.99(14) ?
O2B S1 C9 . . 110.29(12) ?
O2A S1 C9 . . 107.71(9) ?
O2B S1 C6 . . 107.72(11) ?
O2A S1 C6 . . 109.65(10) ?
C9 S1 C6 . . 98.07(7) ?
C3 O1 C2 . . 118.08(11) ?
C12 O3 C15 . . 117.39(11) ?
C2 C1 H1A . . 109.5 ?
C2 C1 H1B . . 109.5 ?
H1A C1 H1B . . 109.5 ?
C2 C1 H1C . . 109.5 ?
H1A C1 H1C . . 109.5 ?
H1B C1 H1C . . 109.5 ?
O1 C2 C1 . . 107.09(12) ?
O1 C2 H2A . . 110.3 ?
C1 C2 H2A . . 110.3 ?
O1 C2 H2B . . 110.3 ?
C1 C2 H2B . . 110.3 ?
H2A C2 H2B . . 108.6 ?
O1 C3 C4 . . 124.36(13) ?
O1 C3 C8 . . 115.56(12) ?
C4 C3 C8 . . 120.08(13) ?
C3 C4 C5 . . 119.69(13) ?
C3 C4 H4 . . 120.2 ?
C5 C4 H4 . . 120.2 ?
C6 C5 C4 . . 119.88(13) ?
C6 C5 H5 . . 120.1 ?
C4 C5 H5 . . 120.1 ?
C5 C6 C7 . . 120.83(14) ?
C5 C6 S1 . . 119.31(11) ?
C7 C6 S1 . . 119.86(12) ?
C8 C7 C6 . . 119.17(14) ?
C8 C7 H7 . . 120.4 ?
C6 C7 H7 . . 120.4 ?
C7 C8 C3 . . 120.34(13) ?
C7 C8 H8 . . 119.8 ?
C3 C8 H8 . . 119.8 ?
C10 C9 C14 . . 120.52(13) ?
C10 C9 S1 . . 118.90(11) ?
C14 C9 S1 . . 120.58(11) ?
C9 C10 C11 . . 120.32(13) ?
C9 C10 H10 . . 119.8 ?
C11 C10 H10 . . 119.8 ?
C12 C11 C10 . . 119.24(13) ?
C12 C11 H11 . . 120.4 ?
C10 C11 H11 . . 120.4 ?
O3 C12 C11 . . 123.89(12) ?
O3 C12 C13 . . 115.57(12) ?
C11 C12 C13 . . 120.54(13) ?
C14 C13 C12 . . 120.01(13) ?
C14 C13 H13 . . 120.0 ?
C12 C13 H13 . . 120.0 ?
C13 C14 C9 . . 119.37(13) ?
C13 C14 H14 . . 120.3 ?
C9 C14 H14 . . 120.3 ?
O3 C15 C16 . . 106.61(11) ?
O3 C15 H15A . . 110.4 ?
C16 C15 H15A . . 110.4 ?
O3 C15 H15B . . 110.4 ?
C16 C15 H15B . . 110.4 ?
H15A C15 H15B . . 108.6 ?
C15 C16 H16A . . 109.5 ?
C15 C16 H16B . . 109.5 ?
H16A C16 H16B . . 109.5 ?
C15 C16 H16C . . 109.5 ?
H16A C16 H16C . . 109.5 ?
H16B C16 H16C . . 109.5 ?

loop_
_geom_bond_atom_site_label_1
_geom_bond_atom_site_label_2
_geom_bond_site_symmetry_2
_geom_bond_distance
_geom_bond_publ_flag
S1 O2B . 1.379(2) ?
S1 O2A . 1.4156(18) ?
S1 C9 . 1.7902(15) ?
S1 C6 . 1.7913(16) ?
O1 C3 . 1.3619(17) ?
O1 C2 . 1.4338(17) ?
O3 C12 . 1.3659(17) ?
O3 C15 . 1.4331(16) ?
C1 C2 . 1.505(2) ?
C1 H1A . 0.9600 ?
C1 H1B . 0.9600 ?
C1 H1C . 0.9600 ?
C2 H2A . 0.9700 ?
C2 H2B . 0.9700 ?
C3 C4 . 1.385(2) ?
C3 C8 . 1.394(2) ?
C4 C5 . 1.390(2) ?
C4 H4 . 0.9300 ?
C5 C6 . 1.381(2) ?
C5 H5 . 0.9300 ?
C6 C7 . 1.391(2) ?
C7 C8 . 1.383(2) ?
C7 H7 . 0.9300 ?
C8 H8 . 0.9300 ?
C9 C10 . 1.383(2) ?
C9 C14 . 1.393(2) ?
C10 C11 . 1.3873(19) ?
C10 H10 . 0.9300 ?
C11 C12 . 1.387(2) ?
C11 H11 . 0.9300 ?
C12 C13 . 1.3949(19) ?
C13 C14 . 1.382(2) ?
C13 H13 . 0.9300 ?
C14 H14 . 0.9300 ?
C15 C16 . 1.505(2) ?
C15 H15A . 0.9700 ?
C15 H15B . 0.9700 ?
C16 H16A . 0.9600 ?
C16 H16B . 0.9600 ?
C16 H16C . 0.9600 ?

loop_
_geom_hbond_atom_site_label_D
_geom_hbond_atom_site_label_H
_geom_hbond_atom_site_label_A
_geom_hbond_site_symmetry_A
_geom_hbond_distance_DH
_geom_hbond_distance_HA
_geom_hbond_distance_DA
_geom_hbond_angle_DHA
C11 H11 O1 1_565 0.93 2.51 3.3013(18) 143

loop_
_geom_torsion_atom_site_label_1
_geom_torsion_atom_site_label_2
_geom_torsion_atom_site_label_3
_geom_torsion_atom_site_label_4
_geom_torsion_site_symmetry_1
_geom_torsion_site_symmetry_2
_geom_torsion_site_symmetry_3
_geom_torsion_site_symmetry_4
_geom_torsion
_geom_torsion_publ_flag
C3 O1 C2 C1 . . . . -179.66(12) ?
C2 O1 C3 C4 . . . . -0.9(2) ?
C2 O1 C3 C8 . . . . 178.78(13) ?
O1 C3 C4 C5 . . . . 179.25(13) ?
C8 C3 C4 C5 . . . . -0.4(2) ?
C3 C4 C5 C6 . . . . 0.0(2) ?
C4 C5 C6 C7 . . . . 0.6(2) ?
C4 C5 C6 S1 . . . . -179.25(11) ?
O2B S1 C6 C5 . . . . -150.37(15) ?
O2A S1 C6 C5 . . . . -16.90(15) ?
C9 S1 C6 C5 . . . . 95.24(13) ?
O2B S1 C6 C7 . . . . 29.81(17) ?
O2A S1 C6 C7 . . . . 163.29(13) ?
C9 S1 C6 C7 . . . . -84.58(13) ?
C5 C6 C7 C8 . . . . -0.8(2) ?
S1 C6 C7 C8 . . . . 179.03(11) ?
C6 C7 C8 C3 . . . . 0.4(2) ?
O1 C3 C8 C7 . . . . -179.49(13) ?
C4 C3 C8 C7 . . . . 0.2(2) ?
O2B S1 C9 C10 . . . . 152.14(15) ?
O2A S1 C9 C10 . . . . 18.17(15) ?
C6 S1 C9 C10 . . . . -95.51(12) ?
O2B S1 C9 C14 . . . . -27.63(17) ?
O2A S1 C9 C14 . . . . -161.60(13) ?
C6 S1 C9 C14 . . . . 84.72(13) ?
C14 C9 C10 C11 . . . . -0.7(2) ?
S1 C9 C10 C11 . . . . 179.49(11) ?
C9 C10 C11 C12 . . . . -0.1(2) ?
C15 O3 C12 C11 . . . . 5.76(19) ?
C15 O3 C12 C13 . . . . -174.52(12) ?
C10 C11 C12 O3 . . . . -179.91(13) ?
C10 C11 C12 C13 . . . . 0.4(2) ?
O3 C12 C13 C14 . . . . -179.60(13) ?
C11 C12 C13 C14 . . . . 0.1(2) ?
C12 C13 C14 C9 . . . . -0.9(2) ?
C10 C9 C14 C13 . . . . 1.2(2) ?
S1 C9 C14 C13 . . . . -178.98(11) ?
C12 O3 C15 C16 . . . . 175.76(12) ?
